data_2227074
loop_
_publ_author_name
'Shahwar, Durre'
'Tahir, M. Nawaz'
'Ahmad, Naeem'
'Raza, Muhammad Asam'
'Aslam, Saherish'

_publ_section_title
;
 3-(4-Methylphenyl)-2-thioxo-1,3-thiazolidin-4-one
;
_journal_coeditor_code SI2279
_journal_issue 8
_journal_name_full 'Acta Crystallographica Section E'
_journal_page_first o2159
_journal_paper_doi 10.1107/S1600536810029569
_journal_volume 66
_journal_year 2010
_chemical_formula_iupac 'C10 H9 N O S2'
_chemical_formula_moiety 'C10 H9 N O S2'
_chemical_formula_sum 'C10 H9 N O S2'
_chemical_formula_weight 223.30
_chemical_name_systematic
;
3-(4-Methylphenyl)-2-sulfanylidene-1,3-thiazolidin-4-one
;
_space_group_IT_number 14
_symmetry_cell_setting monoclinic
_symmetry_space_group_name_Hall '-P 2ybc'
_symmetry_space_group_name_H-M 'P 1 21/c 1'
_atom_sites_solution_hydrogens geom
_atom_sites_solution_primary direct
_atom_sites_solution_secondary difmap
_audit_creation_method SHELXL-97
_cell_angle_alpha 90
_cell_angle_beta 100.603(6)
_cell_angle_gamma 90
_cell_formula_units_Z 4
_cell_length_a 14.5885(18)
_cell_length_b 5.5766(6)
_cell_length_c 12.9910(15)
_cell_measurement_reflns_used 1371
_cell_measurement_temperature 296(2)
_cell_measurement_theta_max 25.24
_cell_measurement_theta_min 3.25
_cell_volume 1038.8(2)
_computing_cell_refinement 'SAINT (Bruker, 2009)'
_computing_data_collection 'APEX2 (Bruker, 2009)'
_computing_data_reduction 'SAINT (Bruker, 2009)'
_computing_molecular_graphics 'ORTEP-3 for Windows (Farrugia, 1997) and PLATON (Spek, 2009)'
_computing_publication_material
;
WinGX (Farrugia, 1999) and PLATON (Spek, 2009)
;
_computing_structure_refinement 'SHELXL97 (Sheldrick, 2008)'
_computing_structure_solution 'SHELXS97 (Sheldrick, 2008)'
_diffrn_ambient_temperature 296(2)
_diffrn_detector_area_resol_mean 8.10
_diffrn_measured_fraction_theta_full 0.990
_diffrn_measured_fraction_theta_max 0.990
_diffrn_measurement_device_type 'Bruker Kappa APEXII CCD'
_diffrn_measurement_method \w
_diffrn_radiation_monochromator graphite
_diffrn_radiation_source 'fine-focus sealed tube'
_diffrn_radiation_type MoK\a
_diffrn_radiation_wavelength 0.71073
_diffrn_reflns_av_R_equivalents 0.0514
_diffrn_reflns_av_sigmaI/netI 0.0433
_diffrn_reflns_limit_h_max 17
_diffrn_reflns_limit_h_min -17
_diffrn_reflns_limit_k_max 6
_diffrn_reflns_limit_k_min -6
_diffrn_reflns_limit_l_max 15
_diffrn_reflns_limit_l_min -14
_diffrn_reflns_number 7426
_diffrn_reflns_theta_full 25.24
_diffrn_reflns_theta_max 25.24
_diffrn_reflns_theta_min 3.23
_diffrn_standards_number 0
_exptl_absorpt_coefficient_mu 0.476
_exptl_absorpt_correction_T_max 0.950
_exptl_absorpt_correction_T_min 0.939
_exptl_absorpt_correction_type multi-scan
_exptl_absorpt_process_details '(SADABS; Bruker, 2005)'
_exptl_crystal_colour 'light yellow'
_exptl_crystal_density_diffrn 1.428
_exptl_crystal_density_method 'not measured'
_exptl_crystal_description prism
_exptl_crystal_F_000 464
_exptl_crystal_size_max 0.30
_exptl_crystal_size_mid 0.20
_exptl_crystal_size_min 0.20
_refine_diff_density_max 0.453
_refine_diff_density_min -0.308
_refine_ls_goodness_of_fit_ref 1.068
_refine_ls_hydrogen_treatment constr
_refine_ls_matrix_type full
_refine_ls_number_parameters 128
_refine_ls_number_reflns 1871
_refine_ls_number_restraints 0
_refine_ls_restrained_S_all 1.068
_refine_ls_R_factor_all 0.0797
_refine_ls_R_factor_gt 0.0586
_refine_ls_shift/su_max 0.000
_refine_ls_shift/su_mean 0.000
_refine_ls_structure_factor_coef Fsqd
_refine_ls_weighting_details 'w=1/[\s^2^(Fo^2^)+(0.1099P)^2^+0.6595P] where P=(Fo^2^+2Fc^2^)/3'
_refine_ls_weighting_scheme calc
_refine_ls_wR_factor_gt 0.1559
_refine_ls_wR_factor_ref 0.1911
_reflns_number_gt 1371
_reflns_number_total 1871
_reflns_threshold_expression I>2\s(I)
_cod_data_source_file si2279.cif
_cod_data_source_block I
_cod_original_sg_symbol_H-M 'P 21/c'
_cod_database_code 2227074
_cod_database_fobs_code 2227074

loop_
_symmetry_equiv_pos_site_id
_symmetry_equiv_pos_as_xyz
1 x,y,z
2 -x,1/2+y,1/2-z
3 -x,-y,-z
4 x,1/2-y,1/2+z

loop_
_atom_site_aniso_label
_atom_site_aniso_U_11
_atom_site_aniso_U_22
_atom_site_aniso_U_33
_atom_site_aniso_U_12
_atom_site_aniso_U_13
_atom_site_aniso_U_23
S1 0.0506(6) 0.0820(8) 0.0656(7) -0.0038(5) 0.0268(5) -0.0086(5)
S2 0.0524(6) 0.0690(8) 0.0715(8) -0.0092(5) 0.0097(5) -0.0155(5)
O1 0.0639(16) 0.0610(17) 0.0485(15) -0.0104(14) 0.0122(12) -0.0037(12)
N1 0.0403(14) 0.0497(16) 0.0369(14) 0.0036(12) 0.0106(11) -0.0002(12)
C1 0.0431(18) 0.050(2) 0.0345(16) 0.0003(14) 0.0098(13) -0.0013(14)
C2 0.051(2) 0.052(2) 0.0429(19) 0.0044(16) 0.0093(15) 0.0068(16)
C3 0.051(2) 0.066(2) 0.052(2) 0.0110(18) 0.0132(16) -0.0024(19)
C4 0.049(2) 0.070(2) 0.0395(18) -0.0142(18) 0.0133(15) -0.0076(17)
C5 0.089(3) 0.063(2) 0.044(2) -0.003(2) 0.024(2) 0.0133(18)
C6 0.075(3) 0.049(2) 0.047(2) 0.0102(18) 0.0185(18) 0.0057(17)
C7 0.060(3) 0.123(4) 0.055(2) -0.022(2) 0.026(2) -0.019(2)
C8 0.052(2) 0.0459(19) 0.0391(18) 0.0040(16) 0.0099(15) 0.0013(14)
C9 0.056(2) 0.069(2) 0.045(2) 0.0045(18) 0.0150(16) -0.0037(17)
C10 0.0400(18) 0.053(2) 0.048(2) 0.0015(15) 0.0080(14) 0.0010(15)

loop_
_atom_site_type_symbol
_atom_site_label
_atom_site_fract_x
_atom_site_fract_y
_atom_site_fract_z
_atom_site_U_iso_or_equiv
_atom_site_thermal_displace_type
_atom_site_calc_flag
_atom_site_refinement_flags
_atom_site_occupancy
S S1 0.07809(7) 0.7565(2) 0.48054(8) 0.0640(4) Uani . . 1.000
S S2 0.08797(7) 0.4645(2) 0.29429(9) 0.0645(4) Uani . . 1.000
O O1 0.29145(18) 1.1330(5) 0.45318(19) 0.0576(9) Uani . . 1.000
N N1 0.20548(18) 0.8215(5) 0.3708(2) 0.0419(8) Uani . . 1.000
C C1 0.2640(2) 0.7927(6) 0.2936(2) 0.0422(10) Uani . . 1.000
C C2 0.3229(2) 0.5995(7) 0.2997(3) 0.0486(11) Uani . . 1.000
C C3 0.3830(3) 0.5829(7) 0.2290(3) 0.0559(12) Uani . . 1.000
C C4 0.3849(3) 0.7554(7) 0.1539(3) 0.0522(11) Uani . . 1.000
C C5 0.3251(3) 0.9453(8) 0.1489(3) 0.0638(14) Uani . . 1.000
C C6 0.2640(3) 0.9667(7) 0.2192(3) 0.0561(14) Uani . . 1.000
C C7 0.4528(3) 0.7357(9) 0.0792(3) 0.0774(18) Uani . . 1.000
C C8 0.2270(2) 0.9984(6) 0.4471(3) 0.0455(11) Uani . . 1.000
C C9 0.1587(3) 0.9972(8) 0.5211(3) 0.0559(12) Uani . . 1.000
C C10 0.1289(2) 0.6787(6) 0.3748(3) 0.0470(11) Uani . . 1.000
H H2 0.32242 0.48179 0.35029 0.0584 Uiso . . 1.000
H H3 0.42296 0.45210 0.23248 0.0672 Uiso . . 1.000
H H5 0.32517 1.06212 0.09782 0.0767 Uiso . . 1.000
H H6 0.22378 1.09710 0.21555 0.0676 Uiso . . 1.000
H H7A 0.48304 0.88736 0.07508 0.1162 Uiso . . 1.000
H H7B 0.41973 0.69135 0.01101 0.1162 Uiso . . 1.000
H H7C 0.49876 0.61574 0.10415 0.1162 Uiso . . 1.000
H H9A 0.12591 1.14909 0.51789 0.0672 Uiso . . 1.000
H H9B 0.19110 0.97175 0.59244 0.0672 Uiso . . 1.000

loop_
_atom_type_symbol
_atom_type_description
_atom_type_scat_dispersion_real
_atom_type_scat_dispersion_imag
_atom_type_scat_source
C C 0.0033 0.0016 'International Tables Vol C Tables 4.2.6.8 and 6.1.1.4'
H H 0.0000 0.0000 'International Tables Vol C Tables 4.2.6.8 and 6.1.1.4'
N N 0.0061 0.0033 'International Tables Vol C Tables 4.2.6.8 and 6.1.1.4'
O O 0.0106 0.0060 'International Tables Vol C Tables 4.2.6.8 and 6.1.1.4'
S S 0.1246 0.1234 'International Tables Vol C Tables 4.2.6.8 and 6.1.1.4'

loop_
_geom_angle_atom_site_label_1
_geom_angle_atom_site_label_2
_geom_angle_atom_site_label_3
_geom_angle_site_symmetry_1
_geom_angle_site_symmetry_2
_geom_angle_site_symmetry_3
_geom_angle
_geom_angle_publ_flag
C9 S1 C10 . . . 93.85(18) no
C1 N1 C8 . . . 119.3(3) no
C1 N1 C10 . . . 123.3(3) no
C8 N1 C10 . . . 117.4(3) no
N1 C1 C2 . . . 119.5(3) no
N1 C1 C6 . . . 119.3(3) no
C2 C1 C6 . . . 121.1(3) no
C1 C2 C3 . . . 118.7(3) no
C2 C3 C4 . . . 121.5(4) no
C3 C4 C5 . . . 118.7(4) no
C3 C4 C7 . . . 120.4(4) no
C5 C4 C7 . . . 120.9(4) no
C4 C5 C6 . . . 121.0(4) no
C1 C6 C5 . . . 119.0(4) no
O1 C8 N1 . . . 124.3(3) no
O1 C8 C9 . . . 124.5(3) no
N1 C8 C9 . . . 111.2(3) no
S1 C9 C8 . . . 106.9(3) no
S1 C10 S2 . . . 122.26(19) no
S1 C10 N1 . . . 110.7(2) no
S2 C10 N1 . . . 127.1(3) no
C1 C2 H2 . . . 121.00 no
C3 C2 H2 . . . 121.00 no
C2 C3 H3 . . . 119.00 no
C4 C3 H3 . . . 119.00 no
C4 C5 H5 . . . 120.00 no
C6 C5 H5 . . . 119.00 no
C1 C6 H6 . . . 121.00 no
C5 C6 H6 . . . 120.00 no
C4 C7 H7A . . . 109.00 no
C4 C7 H7B . . . 109.00 no
C4 C7 H7C . . . 109.00 no
H7A C7 H7B . . . 109.00 no
H7A C7 H7C . . . 109.00 no
H7B C7 H7C . . . 109.00 no
S1 C9 H9A . . . 110.00 no
S1 C9 H9B . . . 110.00 no
C8 C9 H9A . . . 110.00 no
C8 C9 H9B . . . 110.00 no
H9A C9 H9B . . . 109.00 no

loop_
_geom_bond_atom_site_label_1
_geom_bond_atom_site_label_2
_geom_bond_site_symmetry_1
_geom_bond_site_symmetry_2
_geom_bond_distance
_geom_bond_publ_flag
S1 C9 . . 1.798(5) no
S1 C10 . . 1.732(4) no
S2 C10 . . 1.627(4) no
O1 C8 . . 1.194(4) no
N1 C1 . . 1.441(4) no
N1 C8 . . 1.393(4) no
N1 C10 . . 1.381(4) no
C1 C2 . . 1.371(5) no
C1 C6 . . 1.370(5) no
C2 C3 . . 1.385(5) no
C3 C4 . . 1.374(5) no
C4 C5 . . 1.366(6) no
C4 C7 . . 1.513(6) no
C5 C6 . . 1.394(6) no
C8 C9 . . 1.507(5) no
C2 H2 . . 0.9300 no
C3 H3 . . 0.9300 no
C5 H5 . . 0.9300 no
C6 H6 . . 0.9300 no
C7 H7A . . 0.9600 no
C7 H7B . . 0.9600 no
C7 H7C . . 0.9600 no
C9 H9A . . 0.9700 no
C9 H9B . . 0.9700 no

loop_
_geom_contact_atom_site_label_1
_geom_contact_atom_site_label_2
_geom_contact_distance
_geom_contact_site_symmetry_1
_geom_contact_site_symmetry_2
_geom_contact_publ_flag
S1 N1 2.568(3) . . no
S1 S1 3.7490(16) . 3_566 no
S1 S1 3.6396(16) . 3_576 no
S2 C2 3.497(3) . . no
S2 C8 3.651(4) . 1_545 no
S1 H9A 3.0300 . 3_576 no
S2 H6 3.1500 . 1_545 no
O1 C2 3.360(5) . 1_565 no
O1 C6 3.132(5) . . no
O1 C7 3.321(5) . 4_565 no
O1 H2 2.4500 . 1_565 no
O1 H5 2.5100 . 4_575 no
O1 H7B 2.6100 . 4_565 no
N1 S1 2.568(3) . . no
C2 S2 3.497(3) . . no
C2 O1 3.360(5) . 1_545 no
C4 C8 3.500(5) . 4_564 no
C6 O1 3.132(5) . . no
C7 O1 3.321(5) . 4_564 no
C8 S2 3.651(4) . 1_565 no
C8 C4 3.500(5) . 4_565 no
C1 H9B 3.0200 . 4_564 no
C2 H9B 3.0300 . 4_564 no
C2 H7B 3.0800 . 4_565 no
C3 H9B 3.0400 . 4_564 no
C4 H9B 3.0700 . 4_564 no
C5 H9B 3.0400 . 4_564 no
C6 H9B 3.0300 . 4_564 no
C7 H3 3.0200 . 2_655 no
C8 H6 3.0500 . . no
C8 H7B 2.9800 . 4_565 no
C10 H2 3.1000 . . no
H2 O1 2.4500 . 1_545 no
H2 C10 3.1000 . . no
H3 H7C 2.3500 . . no
H3 C7 3.0200 . 2_645 no
H5 H7A 2.5700 . . no
H5 O1 2.5100 . 4_574 no
H6 S2 3.1500 . 1_565 no
H6 C8 3.0500 . . no
H7A H5 2.5700 . . no
H7A H7A 2.4500 . 3_675 no
H7B O1 2.6100 . 4_564 no
H7B C2 3.0800 . 4_564 no
H7B C8 2.9800 . 4_564 no
H7C H3 2.3500 . . no
H9A S1 3.0300 . 3_576 no
H9B C1 3.0200 . 4_565 no
H9B C2 3.0300 . 4_565 no
H9B C3 3.0400 . 4_565 no
H9B C4 3.0700 . 4_565 no
H9B C5 3.0400 . 4_565 no
H9B C6 3.0300 . 4_565 no

loop_
_geom_hbond_atom_site_label_D
_geom_hbond_atom_site_label_H
_geom_hbond_atom_site_label_A
_geom_hbond_site_symmetry_A
_geom_hbond_distance_DH
_geom_hbond_distance_HA
_geom_hbond_distance_DA
_geom_hbond_angle_DHA
_geom_hbond_publ_flag
C2 H2 O1 1_545 0.93 2.45 3.360(5) 167 yes
C5 H5 O1 4_574 0.93 2.51 3.432(5) 169 yes
C9 H9B Cg2 4_565 0.97 2.71 3.565(4) 147 yes

loop_
_geom_torsion_atom_site_label_1
_geom_torsion_atom_site_label_2
_geom_torsion_atom_site_label_3
_geom_torsion_atom_site_label_4
_geom_torsion_site_symmetry_1
_geom_torsion_site_symmetry_2
_geom_torsion_site_symmetry_3
_geom_torsion_site_symmetry_4
_geom_torsion
_geom_torsion_publ_flag
C9 S1 C10 N1 . . . . 1.8(3) no
C10 S1 C9 C8 . . . . -1.9(3) no
C9 S1 C10 S2 . . . . -178.1(3) no
C10 N1 C1 C2 . . . . -72.1(4) no
C8 N1 C10 S2 . . . . 178.7(3) no
C8 N1 C1 C6 . . . . -69.3(4) no
C10 N1 C1 C6 . . . . 111.9(4) no
C8 N1 C1 C2 . . . . 106.7(4) no
C1 N1 C10 S1 . . . . 177.6(2) no
C8 N1 C10 S1 . . . . -1.2(4) no
C1 N1 C10 S2 . . . . -2.5(5) no
C1 N1 C8 O1 . . . . 0.7(5) no
C10 N1 C8 O1 . . . . 179.5(3) no
C1 N1 C8 C9 . . . . -179.1(3) no
C10 N1 C8 C9 . . . . -0.3(4) no
N1 C1 C6 C5 . . . . 176.0(3) no
C6 C1 C2 C3 . . . . 0.1(5) no
N1 C1 C2 C3 . . . . -175.8(3) no
C2 C1 C6 C5 . . . . 0.0(5) no
C1 C2 C3 C4 . . . . 0.3(6) no
C2 C3 C4 C7 . . . . 178.6(4) no
C2 C3 C4 C5 . . . . -0.7(6) no
C3 C4 C5 C6 . . . . 0.9(6) no
C7 C4 C5 C6 . . . . -178.5(4) no
C4 C5 C6 C1 . . . . -0.5(6) no
O1 C8 C9 S1 . . . . -178.3(3) no
N1 C8 C9 S1 . . . . 1.5(4) no

loop_
_cod_related_entry_id
_cod_related_entry_database
_cod_related_entry_code
1 ChemSpider 89953
